data_7059268
loop_
_publ_author_name
'Moustafa, Mohamed E.'
'Boyle, Paul D.'
'Puddephatt, Richard J.'

_publ_section_title
;
 Photoswitchable organoplatinum complexes with an azobenzene derivative of
 di-2-pyridylamine
;
_journal_issue 7
_journal_name_full 'New Journal of Chemistry'
_journal_page_first 2882
_journal_page_last 2889
_journal_paper_doi 10.1039/C9NJ05313A
_journal_volume 44
_journal_year 2020
_chemical_formula_sum 'C24 H23 N5 Pt'
_chemical_formula_weight 576.56
_space_group_crystal_system orthorhombic
_space_group_IT_number 61
_space_group_name_Hall '-P 2ac 2ab'
_space_group_name_H-M_alt 'P b c a'
_atom_sites_solution_hydrogens geom
_atom_sites_solution_primary heavy
_atom_sites_solution_secondary difmap
_audit_block_doi 10.5517/ccdc.csd.cc23cl9d
_audit_creation_method SHELXL-2014
_audit_update_record
;
2019-08-16 deposited with the CCDC.	2020-01-31 downloaded from the CCDC.
;
_cell_angle_alpha 90
_cell_angle_beta 90
_cell_angle_gamma 90
_cell_formula_units_Z 8
_cell_length_a 14.255(3)
_cell_length_b 12.232(2)
_cell_length_c 25.245(6)
_cell_measurement_reflns_used 9372
_cell_measurement_temperature 110
_cell_measurement_theta_max 38.57
_cell_measurement_theta_min 2.72
_cell_volume 4401.9(16)
_computing_cell_refinement SAINT
_computing_data_collection Apex2
_computing_data_reduction SAINT
_computing_molecular_graphics NRCVAX
_computing_publication_material cif2tables.py
_computing_structure_refinement SHELXL-2014
_computing_structure_solution SIR2014
_diffrn_ambient_temperature 110
_diffrn_measured_fraction_theta_full 0.998
_diffrn_measured_fraction_theta_max 0.935
_diffrn_measurement_device_type 'Bruker Kappa Axis Apex2'
_diffrn_measurement_method 'phi and omega scans'
_diffrn_radiation_type MoK\a
_diffrn_radiation_wavelength 0.71073
_diffrn_reflns_av_R_equivalents 0.0526
_diffrn_reflns_av_unetI/netI 0.0324
_diffrn_reflns_Laue_measured_fraction_full 0.998
_diffrn_reflns_Laue_measured_fraction_max 0.935
_diffrn_reflns_limit_h_max 24
_diffrn_reflns_limit_h_min -25
_diffrn_reflns_limit_k_max 22
_diffrn_reflns_limit_k_min -21
_diffrn_reflns_limit_l_max 44
_diffrn_reflns_limit_l_min -44
_diffrn_reflns_number 145350
_diffrn_reflns_point_group_measured_fraction_full 0.998
_diffrn_reflns_point_group_measured_fraction_max 0.935
_diffrn_reflns_theta_full 25.242
_diffrn_reflns_theta_max 40.340
_diffrn_reflns_theta_min 3.268
_diffrn_source 'sealed tube'
_exptl_absorpt_coefficient_mu 6.395
_exptl_absorpt_correction_T_max 0.7479
_exptl_absorpt_correction_T_min 0.4892
_exptl_absorpt_correction_type multi-scan
_exptl_absorpt_process_details SADABS
_exptl_crystal_colour red
_exptl_crystal_density_diffrn 1.740
_exptl_crystal_description plate
_exptl_crystal_F_000 2240
_exptl_crystal_size_max 0.290
_exptl_crystal_size_mid 0.171
_exptl_crystal_size_min 0.060
_refine_diff_density_max 1.618
_refine_diff_density_min -1.350
_refine_diff_density_rms 0.147
_refine_ls_extinction_method none
_refine_ls_goodness_of_fit_ref 1.015
_refine_ls_hydrogen_treatment constr
_refine_ls_matrix_type full
_refine_ls_number_parameters 273
_refine_ls_number_reflns 13018
_refine_ls_number_restraints 0
_refine_ls_restrained_S_all 1.015
_refine_ls_R_factor_all 0.0502
_refine_ls_R_factor_gt 0.0265
_refine_ls_shift/su_max 0.001
_refine_ls_shift/su_mean 0.000
_refine_ls_structure_factor_coef Fsqd
_refine_ls_weighting_details 'w=1/[\s^2^(Fo^2^)+(0.0192P)^2^+3.7748P] where P=(Fo^2^+2Fc^2^)/3'
_refine_ls_weighting_scheme calc
_refine_ls_wR_factor_gt 0.0495
_refine_ls_wR_factor_ref 0.0557
_reflns_Friedel_coverage 0.000
_reflns_number_gt 9378
_reflns_number_total 13018
_reflns_threshold_expression 'I > 2\s(I)'
_cod_data_source_file c9nj05313a1.cif
_cod_data_source_block 1
_cod_depositor_comments
;Adding full bibliography for 7059267--7059270.cif.

 Adding full bibliography for 7059267--7059270.cif.
;
_cod_original_cell_volume 4402.1(15)
_cod_database_code 7059268
_shelx_space_group_comment
;
The symmetry employed for this shelxl refinement is uniquely defined
by the following loop, which should always be used as a source of
symmetry information in preference to the above space-group names.
They are only intended as comments.
;
_shelx_estimated_absorpt_t_min 0.259
_shelx_estimated_absorpt_t_max 0.700
_shelxl_version_number 2014-3

loop_
_space_group_symop_operation_xyz
'x, y, z'
'-x+1/2, -y, z+1/2'
'x+1/2, -y+1/2, -z'
'-x, y+1/2, -z+1/2'
'-x, -y, -z'
'x-1/2, y, -z-1/2'
'-x-1/2, y-1/2, z'
'x, -y-1/2, z-1/2'

loop_
_atom_site_label
_atom_site_type_symbol
_atom_site_fract_x
_atom_site_fract_y
_atom_site_fract_z
_atom_site_U_iso_or_equiv
_atom_site_adp_type
_atom_site_occupancy
_atom_site_site_symmetry_order
_atom_site_calc_flag
_atom_site_refinement_flags_posn
_atom_site_refinement_flags_adp
Pt1 Pt 0.07668(2) 0.19764(2) 0.12138(2) 0.01509(2) Uani 1 1 d . .
C1 C 0.01164(16) 0.32481(16) 0.15802(9) 0.0285(4) Uani 1 1 d . .
H1A H 0.0088 0.3874 0.1339 0.043 Uiso 1 1 calc R U
H1B H 0.0469 0.3451 0.1899 0.043 Uiso 1 1 calc R U
H1C H -0.0521 0.3032 0.1680 0.043 Uiso 1 1 calc R U
C2 C 0.04201(14) 0.26915(16) 0.05107(8) 0.0219(3) Uani 1 1 d . .
H2A H -0.0262 0.2675 0.0465 0.033 Uiso 1 1 calc R U
H2B H 0.0718 0.2291 0.0220 0.033 Uiso 1 1 calc R U
H2C H 0.0638 0.3451 0.0509 0.033 Uiso 1 1 calc R U
N1 N 0.14230(10) 0.06149(11) 0.08602(6) 0.0148(2) Uani 1 1 d . .
N2 N 0.25342(10) 0.06819(12) 0.15542(5) 0.0156(3) Uani 1 1 d . .
N3 N 0.11028(11) 0.12222(12) 0.19432(6) 0.0172(3) Uani 1 1 d . .
N4 N 0.54256(11) 0.37715(12) 0.13736(6) 0.0178(3) Uani 1 1 d . .
N5 N 0.60011(11) 0.36586(12) 0.09979(6) 0.0179(3) Uani 1 1 d . .
C3 C 0.10596(13) 0.01026(15) 0.04348(7) 0.0187(3) Uani 1 1 d . .
H3 H 0.0535 0.0423 0.0262 0.022 Uiso 1 1 calc R U
C4 C 0.14139(14) -0.08647(15) 0.02395(7) 0.0208(3) Uani 1 1 d . .
H4 H 0.1140 -0.1200 -0.0063 0.025 Uiso 1 1 calc R U
C5 C 0.21737(14) -0.13404(15) 0.04895(7) 0.0205(3) Uani 1 1 d . .
H5 H 0.2432 -0.2005 0.0360 0.025 Uiso 1 1 calc R U
C6 C 0.25518(13) -0.08351(14) 0.09300(7) 0.0178(3) Uani 1 1 d . .
H6 H 0.3067 -0.1151 0.1113 0.021 Uiso 1 1 calc R U
C7 C 0.21630(12) 0.01422(13) 0.10980(6) 0.0141(3) Uani 1 1 d . .
C8 C 0.04994(14) 0.11920(16) 0.23554(7) 0.0224(4) Uani 1 1 d . .
H8 H -0.0095 0.1535 0.2318 0.027 Uiso 1 1 calc R U
C9 C 0.07095(15) 0.06843(16) 0.28283(7) 0.0244(4) Uani 1 1 d . .
H9 H 0.0268 0.0687 0.3110 0.029 Uiso 1 1 calc R U
C10 C 0.15640(15) 0.01724(16) 0.28888(7) 0.0239(4) Uani 1 1 d . .
H10 H 0.1722 -0.0179 0.3212 0.029 Uiso 1 1 calc R U
C11 C 0.21889(14) 0.01814(16) 0.24668(7) 0.0206(3) Uani 1 1 d . .
H11 H 0.2784 -0.0164 0.2496 0.025 Uiso 1 1 calc R U
C12 C 0.19289(12) 0.07040(14) 0.20013(6) 0.0161(3) Uani 1 1 d . .
C13 C 0.32611(11) 0.14410(13) 0.15034(6) 0.0139(3) Uani 1 1 d . .
C14 C 0.38417(12) 0.14271(14) 0.10536(7) 0.0157(3) Uani 1 1 d . .
H14 H 0.3741 0.0895 0.0786 0.019 Uiso 1 1 calc R U
C15 C 0.45583(12) 0.21796(14) 0.09965(7) 0.0160(3) Uani 1 1 d . .
H15 H 0.4941 0.2169 0.0689 0.019 Uiso 1 1 calc R U
C16 C 0.47183(12) 0.29565(13) 0.13927(7) 0.0158(3) Uani 1 1 d . .
C17 C 0.41429(12) 0.29752(14) 0.18387(7) 0.0172(3) Uani 1 1 d . .
H17 H 0.4248 0.3506 0.2107 0.021 Uiso 1 1 calc R U
C18 C 0.34226(12) 0.22309(14) 0.18955(7) 0.0170(3) Uani 1 1 d . .
H18 H 0.3035 0.2254 0.2201 0.020 Uiso 1 1 calc R U
C19 C 0.66786(12) 0.45205(14) 0.09700(7) 0.0172(3) Uani 1 1 d . .
C20 C 0.75030(13) 0.42855(15) 0.06979(7) 0.0202(3) Uani 1 1 d . .
H20 H 0.7601 0.3579 0.0552 0.024 Uiso 1 1 calc R U
C21 C 0.81843(13) 0.50950(16) 0.06410(8) 0.0234(4) Uani 1 1 d . .
H21 H 0.8758 0.4934 0.0467 0.028 Uiso 1 1 calc R U
C22 C 0.80238(14) 0.61302(16) 0.08382(8) 0.0245(4) Uani 1 1 d . .
H22 H 0.8483 0.6685 0.0793 0.029 Uiso 1 1 calc R U
C23 C 0.71935(14) 0.63643(15) 0.11018(8) 0.0238(4) Uani 1 1 d . .
H23 H 0.7087 0.7081 0.1234 0.029 Uiso 1 1 calc R U
C24 C 0.65164(13) 0.55614(14) 0.11744(7) 0.0194(3) Uani 1 1 d . .
H24 H 0.5953 0.5719 0.1360 0.023 Uiso 1 1 calc R U

loop_
_atom_site_aniso_label
_atom_site_aniso_U_11
_atom_site_aniso_U_22
_atom_site_aniso_U_33
_atom_site_aniso_U_23
_atom_site_aniso_U_13
_atom_site_aniso_U_12
Pt1 0.01372(3) 0.01392(3) 0.01762(3) -0.00101(2) 0.00130(2) -0.00037(2)
C1 0.0313(11) 0.0216(8) 0.0327(10) -0.0048(8) 0.0034(8) 0.0079(7)
C2 0.0228(9) 0.0190(7) 0.0240(8) 0.0027(7) -0.0056(7) -0.0002(7)
N1 0.0139(6) 0.0153(6) 0.0151(6) -0.0015(5) 0.0004(5) -0.0015(5)
N2 0.0139(6) 0.0191(6) 0.0137(5) -0.0013(5) 0.0017(5) -0.0037(5)
N3 0.0178(7) 0.0181(6) 0.0157(6) -0.0019(5) 0.0040(5) -0.0022(5)
N4 0.0155(7) 0.0171(6) 0.0209(6) 0.0033(5) -0.0005(5) -0.0022(5)
N5 0.0141(6) 0.0154(6) 0.0242(7) 0.0025(5) 0.0005(5) -0.0018(5)
C3 0.0179(8) 0.0201(7) 0.0182(7) -0.0017(6) -0.0026(6) -0.0024(6)
C4 0.0243(9) 0.0201(7) 0.0181(7) -0.0044(6) 0.0022(6) -0.0051(6)
C5 0.0238(9) 0.0168(7) 0.0208(8) -0.0031(6) 0.0070(7) -0.0015(6)
C6 0.0168(8) 0.0181(7) 0.0185(7) 0.0016(6) 0.0036(6) 0.0009(6)
C7 0.0135(7) 0.0149(6) 0.0138(6) -0.0004(5) 0.0023(5) -0.0014(5)
C8 0.0220(9) 0.0242(8) 0.0212(8) -0.0028(7) 0.0079(7) -0.0005(7)
C9 0.0310(10) 0.0244(8) 0.0177(7) -0.0019(6) 0.0104(7) -0.0053(7)
C10 0.0342(11) 0.0241(8) 0.0134(7) 0.0006(6) 0.0024(7) -0.0087(7)
C11 0.0217(9) 0.0242(8) 0.0160(7) 0.0009(6) -0.0016(6) -0.0048(6)
C12 0.0154(7) 0.0190(7) 0.0140(6) -0.0011(6) 0.0017(6) -0.0044(6)
C13 0.0111(7) 0.0158(6) 0.0148(6) 0.0017(5) 0.0003(5) 0.0005(5)
C14 0.0135(7) 0.0186(7) 0.0150(6) -0.0001(6) -0.0003(6) -0.0012(5)
C15 0.0115(7) 0.0198(7) 0.0166(7) 0.0024(6) 0.0012(5) -0.0003(5)
C16 0.0125(7) 0.0150(6) 0.0198(7) 0.0036(6) 0.0005(6) -0.0007(5)
C17 0.0168(8) 0.0169(7) 0.0180(7) -0.0013(6) -0.0005(6) -0.0012(6)
C18 0.0156(8) 0.0194(7) 0.0160(7) -0.0010(6) 0.0018(6) -0.0021(6)
C19 0.0138(7) 0.0159(7) 0.0219(8) 0.0040(6) -0.0007(6) -0.0012(5)
C20 0.0177(8) 0.0180(7) 0.0249(8) 0.0037(6) 0.0011(6) 0.0003(6)
C21 0.0149(8) 0.0267(9) 0.0286(9) 0.0074(7) 0.0009(7) -0.0027(6)
C22 0.0199(9) 0.0233(8) 0.0302(9) 0.0073(7) -0.0059(7) -0.0071(7)
C23 0.0244(9) 0.0163(7) 0.0306(9) 0.0027(7) -0.0033(7) -0.0044(6)
C24 0.0172(8) 0.0165(7) 0.0245(8) 0.0020(6) -0.0007(6) -0.0010(6)

loop_
_atom_type_symbol
_atom_type_description
_atom_type_scat_dispersion_real
_atom_type_scat_dispersion_imag
_atom_type_scat_source
C C 0.0033 0.0016 'International Tables Vol C Tables 4.2.6.8 and 6.1.1.4'
H H 0.0000 0.0000 'International Tables Vol C Tables 4.2.6.8 and 6.1.1.4'
N N 0.0061 0.0033 'International Tables Vol C Tables 4.2.6.8 and 6.1.1.4'
Pt Pt -1.7033 8.3905 'International Tables Vol C Tables 4.2.6.8 and 6.1.1.4'

loop_
_geom_angle_atom_site_label_1
_geom_angle_atom_site_label_2
_geom_angle_atom_site_label_3
_geom_angle
C1 Pt1 C2 87.55(9)
C1 Pt1 N1 177.59(7)
C2 Pt1 N1 94.46(7)
C1 Pt1 N3 92.34(8)
C2 Pt1 N3 179.01(7)
N1 Pt1 N3 85.62(6)
Pt1 C1 H1A 109.5
Pt1 C1 H1B 109.5
H1A C1 H1B 109.5
Pt1 C1 H1C 109.5
H1A C1 H1C 109.5
H1B C1 H1C 109.5
Pt1 C2 H2A 109.5
Pt1 C2 H2B 109.5
H2A C2 H2B 109.5
Pt1 C2 H2C 109.5
H2A C2 H2C 109.5
H2B C2 H2C 109.5
C7 N1 C3 117.24(15)
C7 N1 Pt1 119.92(11)
C3 N1 Pt1 122.30(12)
C13 N2 C12 120.69(14)
C13 N2 C7 120.52(13)
C12 N2 C7 115.08(13)
C12 N3 C8 117.43(16)
C12 N3 Pt1 119.91(11)
C8 N3 Pt1 122.59(14)
N5 N4 C16 114.26(15)
N4 N5 C19 113.28(15)
N1 C3 C4 122.94(17)
N1 C3 H3 118.5
C4 C3 H3 118.5
C3 C4 C5 119.05(17)
C3 C4 H4 120.5
C5 C4 H4 120.5
C6 C5 C4 119.00(17)
C6 C5 H5 120.5
C4 C5 H5 120.5
C5 C6 C7 118.48(17)
C5 C6 H6 120.8
C7 C6 H6 120.8
N1 C7 C6 123.28(15)
N1 C7 N2 116.86(14)
C6 C7 N2 119.84(15)
N3 C8 C9 122.76(19)
N3 C8 H8 118.6
C9 C8 H8 118.6
C10 C9 C8 119.51(17)
C10 C9 H9 120.2
C8 C9 H9 120.2
C9 C10 C11 118.58(18)
C9 C10 H10 120.7
C11 C10 H10 120.7
C12 C11 C10 118.81(18)
C12 C11 H11 120.6
C10 C11 H11 120.6
N3 C12 C11 122.88(16)
N3 C12 N2 117.00(15)
C11 C12 N2 120.10(16)
N2 C13 C18 121.00(15)
N2 C13 C14 120.18(15)
C18 C13 C14 118.82(15)
C15 C14 C13 120.75(16)
C15 C14 H14 119.6
C13 C14 H14 119.6
C14 C15 C16 119.89(16)
C14 C15 H15 120.1
C16 C15 H15 120.1
C17 C16 C15 119.55(15)
C17 C16 N4 115.75(15)
C15 C16 N4 124.69(16)
C18 C17 C16 120.75(16)
C18 C17 H17 119.6
C16 C17 H17 119.6
C17 C18 C13 120.23(16)
C17 C18 H18 119.9
C13 C18 H18 119.9
C20 C19 C24 120.79(16)
C20 C19 N5 116.24(16)
C24 C19 N5 122.87(16)
C19 C20 C21 119.51(17)
C19 C20 H20 120.2
C21 C20 H20 120.2
C22 C21 C20 119.93(18)
C22 C21 H21 120.0
C20 C21 H21 120.0
C21 C22 C23 120.25(18)
C21 C22 H22 119.9
C23 C22 H22 119.9
C22 C23 C24 120.67(18)
C22 C23 H23 119.7
C24 C23 H23 119.7
C23 C24 C19 118.81(18)
C23 C24 H24 120.6
C19 C24 H24 120.6

loop_
_geom_bond_atom_site_label_1
_geom_bond_atom_site_label_2
_geom_bond_distance
Pt1 C1 2.0335(19)
Pt1 C2 2.0396(19)
Pt1 N1 2.1085(14)
Pt1 N3 2.1146(15)
C1 H1A 0.9800
C1 H1B 0.9800
C1 H1C 0.9800
C2 H2A 0.9800
C2 H2B 0.9800
C2 H2C 0.9800
N1 C7 1.344(2)
N1 C3 1.347(2)
N2 C13 1.397(2)
N2 C12 1.421(2)
N2 C7 1.429(2)
N3 C12 1.345(2)
N3 C8 1.350(2)
N4 N5 1.262(2)
N4 C16 1.419(2)
N5 C19 1.432(2)
C3 C4 1.378(3)
C3 H3 0.9500
C4 C5 1.382(3)
C4 H4 0.9500
C5 C6 1.382(3)
C5 H5 0.9500
C6 C7 1.384(2)
C6 H6 0.9500
C8 C9 1.379(3)
C8 H8 0.9500
C9 C10 1.378(3)
C9 H9 0.9500
C10 C11 1.389(3)
C10 H10 0.9500
C11 C12 1.388(2)
C11 H11 0.9500
C13 C18 1.402(2)
C13 C14 1.405(2)
C14 C15 1.383(2)
C14 H14 0.9500
C15 C16 1.398(2)
C15 H15 0.9500
C16 C17 1.393(2)
C17 C18 1.380(2)
C17 H17 0.9500
C18 H18 0.9500
C19 C20 1.391(3)
C19 C24 1.393(2)
C20 C21 1.394(3)
C20 H20 0.9500
C21 C22 1.380(3)
C21 H21 0.9500
C22 C23 1.388(3)
C22 H22 0.9500
C23 C24 1.389(3)
C23 H23 0.9500
C24 H24 0.9500

loop_
_geom_torsion_atom_site_label_1
_geom_torsion_atom_site_label_2
_geom_torsion_atom_site_label_3
_geom_torsion_atom_site_label_4
_geom_torsion
C16 N4 N5 C19 176.95(14)
C7 N1 C3 C4 -0.2(3)
Pt1 N1 C3 C4 -171.70(13)
N1 C3 C4 C5 0.3(3)
C3 C4 C5 C6 0.4(3)
C4 C5 C6 C7 -1.2(3)
C3 N1 C7 C6 -0.7(2)
Pt1 N1 C7 C6 171.08(13)
C3 N1 C7 N2 -179.00(14)
Pt1 N1 C7 N2 -7.24(19)
C5 C6 C7 N1 1.3(3)
C5 C6 C7 N2 179.62(15)
C13 N2 C7 N1 -91.91(19)
C12 N2 C7 N1 66.56(19)
C13 N2 C7 C6 89.7(2)
C12 N2 C7 C6 -111.82(18)
C12 N3 C8 C9 1.8(3)
Pt1 N3 C8 C9 178.81(15)
N3 C8 C9 C10 -0.7(3)
C8 C9 C10 C11 -0.3(3)
C9 C10 C11 C12 0.0(3)
C8 N3 C12 C11 -2.1(3)
Pt1 N3 C12 C11 -179.22(13)
C8 N3 C12 N2 176.16(15)
Pt1 N3 C12 N2 -0.9(2)
C10 C11 C12 N3 1.3(3)
C10 C11 C12 N2 -176.97(16)
C13 N2 C12 N3 97.07(19)
C7 N2 C12 N3 -61.4(2)
C13 N2 C12 C11 -84.6(2)
C7 N2 C12 C11 116.99(18)
C12 N2 C13 C18 1.1(2)
C7 N2 C13 C18 158.37(16)
C12 N2 C13 C14 -178.53(16)
C7 N2 C13 C14 -21.3(2)
N2 C13 C14 C15 179.45(16)
C18 C13 C14 C15 -0.2(3)
C13 C14 C15 C16 0.8(3)
C14 C15 C16 C17 -1.0(3)
C14 C15 C16 N4 -179.37(16)
N5 N4 C16 C17 172.27(16)
N5 N4 C16 C15 -9.3(2)
C15 C16 C17 C18 0.5(3)
N4 C16 C17 C18 179.04(16)
C16 C17 C18 C13 0.1(3)
N2 C13 C18 C17 -179.92(16)
C14 C13 C18 C17 -0.3(3)
N4 N5 C19 C20 158.83(16)
N4 N5 C19 C24 -24.7(2)
C24 C19 C20 C21 1.6(3)
N5 C19 C20 C21 178.16(17)
C19 C20 C21 C22 -2.2(3)
C20 C21 C22 C23 1.2(3)
C21 C22 C23 C24 0.5(3)
C22 C23 C24 C19 -1.1(3)
C20 C19 C24 C23 0.0(3)
N5 C19 C24 C23 -176.30(17)
